data_4126287
loop_
_publ_author_name
'Siegelman, Rebecca L.'
'McDonald, Thomas M.'
'Gonzalez, Miguel I.'
'Martell, Jeffrey'
'Milner, Phillip J.'
'Mason, Jarad A.'
'Berger, Adam H.'
'Bhown, Abhoyjit S.'
'Long, Jeffrey R.'

_publ_section_title
;
 Controlling Cooperative CO2 Adsorption in Diamine-Appended Mg2(dobpdc)
 Metal-Organic Frameworks.
;
_journal_name_full 'Journal of the American Chemical Society'
_journal_paper_doi 10.1021/jacs.7b05858
_journal_year 2017
_chemical_formula_moiety 'C21.56 H26.16 N2.52 O6 Zn2'
_chemical_formula_sum 'C21.56 H26.16 N2.52 O6 Zn2'
_chemical_formula_weight 547.38
_chemical_name_common Zn2(dobpdc)(e-2-e)1.26
_space_group_crystal_system trigonal
_space_group_IT_number 152
_space_group_name_Hall 'P 31 2"'
_space_group_name_H-M_alt 'P 31 2 1'
_symmetry_space_group_name_Hall 'P 31 2"'
_symmetry_space_group_name_H-M 'P 31 2 1'
_atom_sites_solution_hydrogens geom
_atom_sites_solution_primary 'intrinsic phasing'
_atom_sites_solution_secondary difmap
_audit_creation_date 2016-11-24
_audit_creation_method
;
Olex2 1.2
(compiled 2016.11.07 svn.r3353 for OlexSys, GUI svn.r5261)
;
_cell_angle_alpha 90
_cell_angle_beta 90
_cell_angle_gamma 120
_cell_formula_units_Z 3
_cell_length_a 21.7573(8)
_cell_length_b 21.7573(8)
_cell_length_c 6.9089(3)
_cell_measurement_reflns_used 9855
_cell_measurement_temperature 100
_cell_measurement_theta_max 27.070
_cell_measurement_theta_min 2.935
_cell_volume 2832.37(19)
_computing_cell_refinement 'SAINT v8.34A (Bruker, 2013)'
_computing_data_collection 'Bruker APEX3'
_computing_data_reduction 'SAINT v8.34A (Bruker, 2013)'
_computing_molecular_graphics 'Olex2 (Dolomanov et al., 2009)'
_computing_publication_material 'Olex2 (Dolomanov et al., 2009)'
_computing_structure_refinement 'ShelXL (Sheldrick, 2015)'
_computing_structure_solution 'ShelXT (Sheldrick, 2015)'
_diffrn_ambient_temperature 100.0
_diffrn_detector_area_resol_mean 10.42
_diffrn_measured_fraction_theta_full 0.998
_diffrn_measured_fraction_theta_max 0.996
_diffrn_measurement_device_type 'Bruker D8 with PHOTON100 CMOS detector'
_diffrn_measurement_method '\f and \w shutterless scans'
_diffrn_radiation_monochromator 'channel-cut Si(111) crystal'
_diffrn_radiation_type synchrotron
_diffrn_radiation_wavelength 0.7293
_diffrn_reflns_av_R_equivalents 0.0826
_diffrn_reflns_av_unetI/netI 0.0381
_diffrn_reflns_Laue_measured_fraction_full 0.998
_diffrn_reflns_Laue_measured_fraction_max 0.996
_diffrn_reflns_limit_h_max 27
_diffrn_reflns_limit_h_min -27
_diffrn_reflns_limit_k_max 27
_diffrn_reflns_limit_k_min -27
_diffrn_reflns_limit_l_max 8
_diffrn_reflns_limit_l_min -8
_diffrn_reflns_number 40119
_diffrn_reflns_point_group_measured_fraction_full 0.999
_diffrn_reflns_point_group_measured_fraction_max 0.997
_diffrn_reflns_theta_full 25.950
_diffrn_reflns_theta_max 27.125
_diffrn_reflns_theta_min 2.218
_diffrn_source 'Advanced Light Source station 11.3.1'
_diffrn_standards_number 0
_exptl_absorpt_coefficient_mu 1.390
_exptl_absorpt_correction_T_max 0.929
_exptl_absorpt_correction_T_min 0.581
_exptl_absorpt_correction_type multi-scan
_exptl_absorpt_process_details
;
SADABS-2014/5 (Bruker,2014) was used for absorption correction.
wR2(int) was 0.1355 before and 0.1035 after correction.
The Ratio of minimum to maximum transmission is 0.6263.
The \l/2 correction factor is Not present.
;
_exptl_crystal_colour 'pale yellow'
_exptl_crystal_colour_primary 'pale yellow'
_exptl_crystal_density_diffrn 0.987
_exptl_crystal_density_method 'not measured'
_exptl_crystal_description prism
_exptl_crystal_F_000 865
_exptl_crystal_size_max 0.12495
_exptl_crystal_size_mid 0.05355
_exptl_crystal_size_min 0.05355
_refine_diff_density_max 1.705
_refine_diff_density_min -0.635
_refine_diff_density_rms 0.131
_refine_ls_abs_structure_details
;
 Refined as an inversion twin.
;
_refine_ls_abs_structure_Flack 0.49(3)
_refine_ls_extinction_method none
_refine_ls_goodness_of_fit_ref 1.163
_refine_ls_hydrogen_treatment constr
_refine_ls_matrix_type full
_refine_ls_number_parameters 232
_refine_ls_number_reflns 3873
_refine_ls_number_restraints 258
_refine_ls_restrained_S_all 1.162
_refine_ls_R_factor_all 0.0496
_refine_ls_R_factor_gt 0.0478
_refine_ls_shift/su_max 0.000
_refine_ls_shift/su_mean 0.000
_refine_ls_structure_factor_coef Fsqd
_refine_ls_weighting_details 'w=1/[\s^2^(Fo^2^)+(0.0836P)^2^+2.5648P] where P=(Fo^2^+2Fc^2^)/3'
_refine_ls_weighting_scheme calc
_refine_ls_wR_factor_gt 0.1343
_refine_ls_wR_factor_ref 0.1355
_reflns_Friedel_coverage 0.853
_reflns_Friedel_fraction_full 0.999
_reflns_Friedel_fraction_max 0.997
_reflns_number_gt 3737
_reflns_number_total 3873
_reflns_threshold_expression 'I > 2\s(I)'
_cod_data_source_file ja7b05858_si_007.cif
_cod_data_source_block rls041s
_cod_depositor_comments
;
The following automatic conversions were performed:

'_atom_sites_solution_secondary' value 'diffmap' was changed to
'difmap'.

Automatic conversion script
Id: cif_fix_values 4973 2017-02-22 13:04:09Z antanas 
;
_cod_original_cell_volume 2832.4(2)
_cod_database_code 4126287
_shelx_space_group_comment
;
The symmetry employed for this shelxl refinement is uniquely defined
by the following loop, which should always be used as a source of
symmetry information in preference to the above space-group names.
They are only intended as comments.
;
_shelx_estimated_absorpt_t_max 0.929
_shelx_estimated_absorpt_t_min 0.846
_olex2_refinement_description
;
1. Twinned data refinement
 Scales: 0.51(3) 0.49(3)
2. Fixed Uiso
 At 1.2 times of:
  All C(H) groups, All C(H,H) groups, All C(H,H,H,H,H,H) groups, All N(H,H)
  groups
3. Restrained distances
 C8A-C9A \\sim C10B-C11B \\sim C12B-C13B \\sim C12A-C13A \\sim C11A-C10A \\sim
C9B-C8B
 with sigma of 0.02
 N2B-C11B \\sim N2B-C12B \\sim N2A-C12A \\sim N2A-C11A \\sim N1-C10A \\sim
N1-C8B \\sim N1-C9A \\sim N1-C10B
 with sigma of 0.02
 C11A-C12A \\sim C11B-C12B
 with sigma of 0.02
 N2A-C13A \\sim N2B-C13B
 with sigma of 0.02
 N1-C11B \\sim N1-C11A
 with sigma of 0.02
 C10B-N2B \\sim C10A-N2A
 with sigma of 0.02
 N1-C8A \\sim N1-C9B
 with sigma of 0.02
4. Uiso/Uaniso restraints and constraints
N1 \\sim C8B \\sim C11B \\sim N2B \\sim C12B \\sim C13B \\sim C10A \\sim C11A
\\sim C9B \\sim N2A \\sim C12A \\sim C8A \\sim C10B \\sim C13A \\sim C9A:
within 2A with sigma of 0.01 and sigma for terminal atoms of 0.02
Uanis(C9A) = Uanis(C10B)
5. Rigid body (RIGU) restrains
 N1, C8B, C11B, N2B, C12B, C13B, C9B, C10B
 with sigma for 1-2 distances of 0.004 and sigma for 1-3 distances of 0.004
 N1, C10A, C11A, N2A, C12A, C8A, C13A, C9A
 with sigma for 1-2 distances of 0.004 and sigma for 1-3 distances of 0.004
6. Others
 Sof(H2BA)=Sof(H2BB)=Sof(H9BA)=Sof(H9BB)=Sof(H9BC)=Sof(H9BD)=Sof(H9BE)=
 Sof(H9BF)=Sof(H13A)=Sof(H13B)=Sof(H13C)=Sof(H13D)=Sof(H13E)=Sof(H13F)=0.5*
 FVAR(2)
 Sof(H1B)=Sof(N2B)=Sof(C8B)=Sof(H8BA)=Sof(H8BB)=Sof(C9B)=Sof(C10B)=Sof(H10C)=
 Sof(H10D)=Sof(C11B)=Sof(H11A)=Sof(H11B)=Sof(C12B)=Sof(H12A)=Sof(H12B)=
 Sof(C13B)=FVAR(1)
 Sof(H2AA)=Sof(H2AB)=Sof(H8AA)=Sof(H8AB)=Sof(H8AC)=Sof(H8AD)=Sof(H8AE)=
 Sof(H8AF)=Sof(H13G)=Sof(H13H)=Sof(H13I)=Sof(H13J)=Sof(H13K)=Sof(H13L)=0.5*
 FVAR(3)
 Sof(H1A)=Sof(N2A)=Sof(C8A)=Sof(C9A)=Sof(H9AA)=Sof(H9AB)=Sof(C10A)=Sof(H10A)=
 Sof(H10B)=Sof(C11A)=Sof(H11C)=Sof(H11D)=Sof(C12A)=Sof(H12C)=Sof(H12D)=
 Sof(C13A)=FVAR(2)
7.a Ternary CH refined with riding coordinates:
 N1(H1B), N1(H1A)
7.b Secondary CH2 refined with riding coordinates:
 N2A(H2AA,H2AB), C9A(H9AA,H9AB), C10A(H10A,H10B), C11A(H11C,H11D), C12A(H12C,
 H12D), N2B(H2BA,H2BB), C8B(H8BA,H8BB), C10B(H10C,H10D), C11B(H11A,H11B),
 C12B(H12A,H12B)
7.c Aromatic/amide H refined with riding coordinates:
 C3(H3), C5(H5), C6(H6)
7.d Disordered Me refined with riding coordinates:
 C8A(H8AA,H8AB,H8AC,H8AD,H8AE,H8AF), C13A(H13G,H13H,H13I,H13J,H13K,H13L),
 C9B(H9BA,H9BB,H9BC,H9BD,H9BE,H9BF), C13B(H13A,H13B,H13C,H13D,H13E,H13F)
;
_shelx_shelxl_version_number 2016/6
_olex2_submission_special_instructions 'No special instructions were received'

loop_
_space_group_symop_operation_xyz
'x, y, z'
'-y, x-y, z+1/3'
'-x+y, -x, z+2/3'
'y, x, -z'
'x-y, -y, -z+2/3'
'-x, -x+y, -z+1/3'

loop_
_atom_site_label
_atom_site_type_symbol
_atom_site_fract_x
_atom_site_fract_y
_atom_site_fract_z
_atom_site_U_iso_or_equiv
_atom_site_adp_type
_atom_site_occupancy
_atom_site_site_symmetry_order
_atom_site_calc_flag
_atom_site_refinement_flags_posn
_atom_site_refinement_flags_adp
_atom_site_refinement_flags_occupancy
_atom_site_disorder_assembly
_atom_site_disorder_group
Zn01 Zn 0.67707(3) 0.39547(3) 0.50804(9) 0.0162(2) Uani 1 1 d . . . . .
O1 O 0.7636(2) 0.4060(2) 0.3655(5) 0.0200(8) Uani 1 1 d . . . . .
O2 O 0.7125(2) 0.3485(2) 0.7203(5) 0.0152(7) Uani 1 1 d . . . . .
O3 O 0.7900(2) 0.3709(2) 0.9570(5) 0.0212(9) Uani 1 1 d . . . . .
N1 N 0.7281(5) 0.5043(3) 0.6040(10) 0.0527(17) Uani 1 1 d D U . . .
H1B H 0.687193 0.513008 0.613194 0.063 Uiso 0.323(10) 1 calc R . P A -1
H1A H 0.687240 0.512872 0.618330 0.063 Uiso 0.305(10) 1 calc R . P A -2
C1 C 0.8265(3) 0.4321(3) 0.4536(8) 0.0220(12) Uani 1 1 d . . . . .
C2 C 0.8350(3) 0.4224(3) 0.6504(8) 0.0206(12) Uani 1 1 d . . . . .
C3 C 0.9034(3) 0.4549(4) 0.7298(8) 0.0228(13) Uani 1 1 d . . . . .
H3 H 0.908627 0.447520 0.862925 0.027 Uiso 1 1 calc R . . . .
C4 C 0.9644(3) 0.4977(4) 0.6203(8) 0.0297(15) Uani 1 1 d . . . . .
C5 C 0.9549(3) 0.5056(5) 0.4257(9) 0.0367(18) Uani 1 1 d . . . . .
H5 H 0.995162 0.533798 0.346875 0.044 Uiso 1 1 calc R . . . .
C6 C 0.8873(3) 0.4729(4) 0.3430(9) 0.0347(17) Uani 1 1 d . . . . .
H6 H 0.882604 0.478514 0.208397 0.042 Uiso 1 1 calc R . . . .
C7 C 0.7750(3) 0.3778(3) 0.7853(7) 0.0152(11) Uani 1 1 d . . . . .
N2A N 0.680(2) 0.5826(18) 0.389(7) 0.115(8) Uani 0.305(10) 1 d D U P A -2
H2AA H 0.657085 0.551414 0.486988 0.138 Uiso 0.152(5) 1 calc R . P A -2
H2AB H 0.668451 0.557409 0.277040 0.138 Uiso 0.152(5) 1 calc R . P A -2
C8A C 0.824(2) 0.562(2) 0.903(5) 0.081(9) Uani 0.305(10) 1 d D U P A -2
H8AA H 0.814870 0.552316 1.041387 0.097 Uiso 0.152(5) 1 calc R . P A -2
H8AB H 0.859710 0.550708 0.859802 0.097 Uiso 0.152(5) 1 calc R . P A -2
H8AC H 0.841182 0.612948 0.879672 0.097 Uiso 0.152(5) 1 calc R . P A -2
H8AD H 0.862304 0.591665 0.812520 0.097 Uiso 0.152(5) 1 calc R . P A -2
H8AE H 0.817464 0.593274 0.994105 0.097 Uiso 0.152(5) 1 calc R . P A -2
H8AF H 0.835992 0.531034 0.974235 0.097 Uiso 0.152(5) 1 calc R . P A -2
C9A C 0.760(3) 0.521(2) 0.798(5) 0.044(3) Uani 0.305(10) 1 d D U P A -2
H9AA H 0.727696 0.533703 0.865378 0.053 Uiso 0.305(10) 1 calc R . P A -2
H9AB H 0.745809 0.472859 0.845954 0.053 Uiso 0.305(10) 1 calc R . P A -2
C10A C 0.773(3) 0.558(3) 0.456(7) 0.079(6) Uani 0.305(10) 1 d D U P A -2
H10A H 0.823383 0.580827 0.497847 0.095 Uiso 0.305(10) 1 calc R . P A -2
H10B H 0.769101 0.533436 0.332307 0.095 Uiso 0.305(10) 1 calc R . P A -2
C11A C 0.756(2) 0.6135(15) 0.420(6) 0.093(6) Uani 0.305(10) 1 d D U P A -2
H11C H 0.782333 0.640993 0.304051 0.112 Uiso 0.305(10) 1 calc R . P A -2
H11D H 0.771418 0.646310 0.531670 0.112 Uiso 0.305(10) 1 calc R . P A -2
C12A C 0.653(2) 0.633(2) 0.379(9) 0.125(9) Uani 0.305(10) 1 d D U P A -2
H12C H 0.624813 0.624509 0.260494 0.150 Uiso 0.305(10) 1 calc R . P A -2
H12D H 0.622874 0.626559 0.492812 0.150 Uiso 0.305(10) 1 calc R . P A -2
C13A C 0.714(4) 0.703(2) 0.378(10) 0.159(17) Uani 0.305(10) 1 d D U P A -2
H13G H 0.697437 0.737927 0.371481 0.191 Uiso 0.152(5) 1 calc R . P A -2
H13H H 0.741326 0.710977 0.496452 0.191 Uiso 0.152(5) 1 calc R . P A -2
H13I H 0.743258 0.708936 0.265072 0.191 Uiso 0.152(5) 1 calc R . P A -2
H13J H 0.757244 0.700633 0.383856 0.191 Uiso 0.152(5) 1 calc R . P A -2
H13K H 0.713355 0.727583 0.258885 0.191 Uiso 0.152(5) 1 calc R . P A -2
H13L H 0.711423 0.729624 0.490265 0.191 Uiso 0.152(5) 1 calc R . P A -2
N2B N 0.7050(15) 0.5951(13) 0.852(5) 0.084(6) Uani 0.323(10) 1 d D U P A -1
H2BA H 0.667232 0.557401 0.909369 0.101 Uiso 0.161(5) 1 calc R . P A -1
H2BB H 0.695688 0.593375 0.723480 0.101 Uiso 0.161(5) 1 calc R . P A -1
C8B C 0.772(3) 0.554(2) 0.446(6) 0.074(6) Uani 0.323(10) 1 d D U P A -1
H8BA H 0.765023 0.595443 0.470208 0.088 Uiso 0.323(10) 1 calc R . P A -1
H8BB H 0.820591 0.569897 0.489718 0.088 Uiso 0.323(10) 1 calc R . P A -1
C9B C 0.779(3) 0.556(2) 0.241(4) 0.103(10) Uani 0.323(10) 1 d D U P A -1
H9BA H 0.816438 0.602618 0.199809 0.123 Uiso 0.161(5) 1 calc R . P A -1
H9BB H 0.790436 0.519595 0.200309 0.123 Uiso 0.161(5) 1 calc R . P A -1
H9BC H 0.733747 0.545656 0.180406 0.123 Uiso 0.161(5) 1 calc R . P A -1
H9BD H 0.743976 0.509295 0.187207 0.123 Uiso 0.161(5) 1 calc R . P A -1
H9BE H 0.769978 0.592318 0.186706 0.123 Uiso 0.161(5) 1 calc R . P A -1
H9BF H 0.826667 0.566257 0.206610 0.123 Uiso 0.161(5) 1 calc R . P A -1
C10B C 0.759(3) 0.524(2) 0.799(5) 0.044(3) Uani 0.323(10) 1 d D U P A -1
H10C H 0.728251 0.484741 0.888041 0.053 Uiso 0.323(10) 1 calc R . P A -1
H10D H 0.805729 0.526423 0.796137 0.053 Uiso 0.323(10) 1 calc R . P A -1
C11B C 0.7690(14) 0.5885(11) 0.881(4) 0.055(5) Uani 0.323(10) 1 d D U P A -1
H11A H 0.810271 0.629208 0.818403 0.066 Uiso 0.323(10) 1 calc R . P A -1
H11B H 0.779097 0.589691 1.020599 0.066 Uiso 0.323(10) 1 calc R . P A -1
C12B C 0.712(2) 0.6620(15) 0.934(7) 0.099(8) Uani 0.323(10) 1 d D U P A -1
H12A H 0.761865 0.693703 0.976970 0.119 Uiso 0.323(10) 1 calc R . P A -1
H12B H 0.700521 0.687038 0.834390 0.119 Uiso 0.323(10) 1 calc R . P A -1
C13B C 0.665(2) 0.644(2) 1.095(7) 0.110(12) Uani 0.323(10) 1 d D U P A -1
H13A H 0.669055 0.686976 1.150743 0.132 Uiso 0.161(5) 1 calc R . P A -1
H13B H 0.616178 0.612494 1.050911 0.132 Uiso 0.161(5) 1 calc R . P A -1
H13C H 0.677306 0.619135 1.192988 0.132 Uiso 0.161(5) 1 calc R . P A -1
H13D H 0.639304 0.592094 1.112351 0.132 Uiso 0.161(5) 1 calc R . P A -1
H13E H 0.692181 0.666576 1.212183 0.132 Uiso 0.161(5) 1 calc R . P A -1
H13F H 0.631053 0.659935 1.070107 0.132 Uiso 0.161(5) 1 calc R . P A -1

loop_
_atom_site_aniso_label
_atom_site_aniso_U_11
_atom_site_aniso_U_22
_atom_site_aniso_U_33
_atom_site_aniso_U_23
_atom_site_aniso_U_13
_atom_site_aniso_U_12
Zn01 0.0177(3) 0.0187(3) 0.0137(3) -0.0008(2) -0.0019(2) 0.0103(3)
O1 0.0142(19) 0.028(2) 0.0118(18) -0.0007(14) -0.0018(15) 0.0059(17)
O2 0.0096(18) 0.0167(19) 0.0166(17) 0.0010(14) -0.0001(14) 0.0045(15)
O3 0.0161(17) 0.031(2) 0.0149(18) 0.0025(16) 0.0010(14) 0.0103(18)
N1 0.070(5) 0.026(3) 0.061(4) -0.017(3) -0.023(4) 0.023(3)
C1 0.015(3) 0.027(3) 0.016(3) -0.003(2) -0.001(2) 0.005(2)
C2 0.014(3) 0.025(3) 0.018(3) -0.001(2) 0.002(2) 0.006(2)
C3 0.014(3) 0.037(3) 0.009(3) -0.001(2) 0.001(2) 0.007(2)
C4 0.011(3) 0.053(4) 0.014(3) -0.001(3) 0.000(2) 0.008(3)
C5 0.012(3) 0.061(5) 0.016(3) 0.004(3) 0.004(2) 0.002(3)
C6 0.019(3) 0.059(5) 0.007(2) 0.002(3) -0.002(2) 0.006(3)
C7 0.016(2) 0.018(3) 0.013(2) -0.001(2) 0.002(2) 0.010(2)
N2A 0.134(14) 0.077(13) 0.113(15) -0.002(12) -0.019(13) 0.037(11)
C8A 0.066(13) 0.072(14) 0.075(13) -0.021(12) -0.012(10) 0.011(12)
C9A 0.057(6) 0.022(5) 0.049(5) -0.017(4) -0.010(4) 0.017(4)
C10A 0.110(10) 0.029(7) 0.070(8) -0.003(7) -0.019(8) 0.014(7)
C11A 0.126(11) 0.046(8) 0.086(10) 0.005(8) -0.015(10) 0.026(8)
C12A 0.147(18) 0.084(16) 0.129(19) -0.006(16) -0.017(17) 0.046(13)
C13A 0.17(3) 0.099(18) 0.17(3) -0.01(3) -0.01(3) 0.042(19)
N2B 0.075(11) 0.042(9) 0.124(13) -0.027(10) 0.010(10) 0.021(8)
C8B 0.106(10) 0.025(7) 0.073(8) 0.000(7) -0.020(8) 0.020(7)
C9B 0.128(17) 0.055(13) 0.088(10) -0.001(12) -0.007(13) 0.017(14)
C10B 0.057(6) 0.022(5) 0.049(5) -0.017(4) -0.010(4) 0.017(4)
C11B 0.067(8) 0.021(6) 0.066(8) -0.030(6) -0.002(8) 0.014(6)
C12B 0.086(14) 0.053(12) 0.153(18) -0.031(13) 0.011(13) 0.030(11)
C13B 0.09(2) 0.065(18) 0.17(3) -0.030(18) 0.025(18) 0.036(16)

loop_
_atom_type_symbol
_atom_type_description
_atom_type_scat_dispersion_real
_atom_type_scat_dispersion_imag
_atom_type_scat_source
C C 0.0060 0.0030 'ANOMDisVal Program in PLATON Spek, A. L. J. Appl. Crystallogr. 2003, 36, 7-13'
H H 0.0000 0.0000 'ANOMDisVal Program in PLATON Spek, A. L. J. Appl. Crystallogr. 2003, 36, 7-13'
N N 0.0100 0.0050 'ANOMDisVal Program in PLATON Spek, A. L. J. Appl. Crystallogr. 2003, 36, 7-13'
O O 0.0180 0.0100 'ANOMDisVal Program in PLATON Spek, A. L. J. Appl. Crystallogr. 2003, 36, 7-13'
Zn Zn 0.0350 2.0980 'ANOMDisVal Program in PLATON Spek, A. L. J. Appl. Crystallogr. 2003, 36, 7-13'

loop_
_geom_angle_atom_site_label_1
_geom_angle_atom_site_label_2
_geom_angle_atom_site_label_3
_geom_angle
_geom_angle_site_symmetry_1
_geom_angle_site_symmetry_3
O1 Zn01 O1 159.73(15) . 2_655
O1 Zn01 O2 79.79(14) 2_655 .
O1 Zn01 O2 81.45(15) . .
O1 Zn01 O2 78.25(15) . 3_664
O1 Zn01 O2 90.53(16) 2_655 3_664
O1 Zn01 O3 100.14(17) . 2_654
O1 Zn01 N1 96.3(3) 2_655 .
O1 Zn01 N1 94.9(3) . .
O2 Zn01 O2 78.65(4) . 3_664
O2 Zn01 N1 101.7(2) . .
O3 Zn01 O1 96.69(16) 2_654 2_655
O3 Zn01 O2 90.17(15) 2_654 3_664
O3 Zn01 O2 168.19(16) 2_654 .
O3 Zn01 N1 89.8(2) 2_654 .
N1 Zn01 O2 173.1(3) . 3_664
Zn01 O1 Zn01 101.76(17) . 3_664
C1 O1 Zn01 127.3(4) . 3_664
C1 O1 Zn01 121.3(3) . .
Zn01 O2 Zn01 93.18(14) . 2_655
C7 O2 Zn01 135.9(3) . 2_655
C7 O2 Zn01 123.9(3) . .
C7 O3 Zn01 125.4(3) . 3_665
Zn01 N1 H1B 102.1 . .
Zn01 N1 H1A 102.5 . .
C9A N1 Zn01 118.2(18) . .
C9A N1 H1A 102.5 . .
C9A N1 C10A 113(3) . .
C10A N1 Zn01 115(2) . .
C10A N1 H1A 102.5 . .
C8B N1 Zn01 111(2) . .
C8B N1 H1B 102.1 . .
C10B N1 Zn01 120.6(16) . .
C10B N1 H1B 102.1 . .
C10B N1 C8B 115(3) . .
O1 C1 C2 124.2(5) . .
O1 C1 C6 117.7(5) . .
C6 C1 C2 118.2(5) . .
C1 C2 C7 124.2(5) . .
C3 C2 C1 119.4(5) . .
C3 C2 C7 116.4(5) . .
C2 C3 H3 118.7 . .
C2 C3 C4 122.5(5) . .
C4 C3 H3 118.7 . .
C3 C4 C4 120.5(6) . 6_766
C5 C4 C3 117.1(5) . .
C5 C4 C4 122.4(7) . 6_766
C4 C5 H5 119.4 . .
C4 C5 C6 121.3(6) . .
C6 C5 H5 119.4 . .
C1 C6 C5 121.5(6) . .
C1 C6 H6 119.3 . .
C5 C6 H6 119.3 . .
O2 C7 C2 118.4(5) . .
O3 C7 O2 123.6(5) . .
O3 C7 C2 118.0(5) . .
H2AA N2A H2AB 107.3 . .
C11A N2A H2AA 108.2 . .
C11A N2A H2AB 108.2 . .
C11A N2A C12A 116(3) . .
C12A N2A H2AA 108.2 . .
C12A N2A H2AB 108.2 . .
H8AA C8A H8AB 109.5 . .
H8AA C8A H8AC 109.5 . .
H8AA C8A H8AD 141.1 . .
H8AA C8A H8AE 56.3 . .
H8AA C8A H8AF 56.3 . .
H8AB C8A H8AC 109.5 . .
H8AB C8A H8AD 56.3 . .
H8AB C8A H8AE 141.1 . .
H8AB C8A H8AF 56.3 . .
H8AC C8A H8AD 56.3 . .
H8AC C8A H8AE 56.3 . .
H8AC C8A H8AF 141.1 . .
H8AD C8A H8AE 109.5 . .
H8AD C8A H8AF 109.5 . .
H8AE C8A H8AF 109.5 . .
C9A C8A H8AA 109.5 . .
C9A C8A H8AB 109.5 . .
C9A C8A H8AC 109.5 . .
C9A C8A H8AD 109.5 . .
C9A C8A H8AE 109.5 . .
C9A C8A H8AF 109.5 . .
N1 C9A H9AA 100.8 . .
N1 C9A H9AB 100.8 . .
C8A C9A N1 144(5) . .
C8A C9A H9AA 100.8 . .
C8A C9A H9AB 100.8 . .
H9AA C9A H9AB 104.4 . .
N1 C10A H10A 108.4 . .
N1 C10A H10B 108.4 . .
H10A C10A H10B 107.5 . .
C11A C10A N1 116(3) . .
C11A C10A H10A 108.4 . .
C11A C10A H10B 108.4 . .
N2A C11A H11C 109.6 . .
N2A C11A H11D 109.6 . .
C10A C11A N2A 110(3) . .
C10A C11A H11C 109.6 . .
C10A C11A H11D 109.6 . .
H11C C11A H11D 108.1 . .
N2A C12A H12C 110.2 . .
N2A C12A H12D 110.2 . .
H12C C12A H12D 108.5 . .
C13A C12A N2A 108(3) . .
C13A C12A H12C 110.2 . .
C13A C12A H12D 110.2 . .
C12A C13A H13G 109.5 . .
C12A C13A H13H 109.5 . .
C12A C13A H13I 109.5 . .
C12A C13A H13J 109.5 . .
C12A C13A H13K 109.5 . .
C12A C13A H13L 109.5 . .
H13G C13A H13H 109.5 . .
H13G C13A H13I 109.5 . .
H13G C13A H13J 141.1 . .
H13G C13A H13K 56.3 . .
H13G C13A H13L 56.3 . .
H13H C13A H13I 109.5 . .
H13H C13A H13J 56.3 . .
H13H C13A H13K 141.1 . .
H13H C13A H13L 56.3 . .
H13I C13A H13J 56.3 . .
H13I C13A H13K 56.3 . .
H13I C13A H13L 141.1 . .
H13J C13A H13K 109.5 . .
H13J C13A H13L 109.5 . .
H13K C13A H13L 109.5 . .
H2BA N2B H2BB 107.7 . .
C11B N2B H2BA 108.9 . .
C11B N2B H2BB 108.9 . .
C11B N2B C12B 113(3) . .
C12B N2B H2BA 108.9 . .
C12B N2B H2BB 108.9 . .
N1 C8B H8BA 102.1 . .
N1 C8B H8BB 102.1 . .
H8BA C8B H8BB 104.8 . .
C9B C8B N1 140(4) . .
C9B C8B H8BA 102.1 . .
C9B C8B H8BB 102.1 . .
C8B C9B H9BA 109.5 . .
C8B C9B H9BB 109.5 . .
C8B C9B H9BC 109.5 . .
C8B C9B H9BD 109.5 . .
C8B C9B H9BE 109.5 . .
C8B C9B H9BF 109.5 . .
H9BA C9B H9BB 109.5 . .
H9BA C9B H9BC 109.5 . .
H9BA C9B H9BD 141.1 . .
H9BA C9B H9BE 56.3 . .
H9BA C9B H9BF 56.3 . .
H9BB C9B H9BC 109.5 . .
H9BB C9B H9BD 56.3 . .
H9BB C9B H9BE 141.1 . .
H9BB C9B H9BF 56.3 . .
H9BC C9B H9BD 56.3 . .
H9BC C9B H9BE 56.3 . .
H9BC C9B H9BF 141.1 . .
H9BD C9B H9BE 109.5 . .
H9BD C9B H9BF 109.5 . .
H9BE C9B H9BF 109.5 . .
N1 C10B H10C 107.8 . .
N1 C10B H10D 107.8 . .
H10C C10B H10D 107.2 . .
C11B C10B N1 118(3) . .
C11B C10B H10C 107.8 . .
C11B C10B H10D 107.8 . .
N2B C11B H11A 109.5 . .
N2B C11B H11B 109.5 . .
C10B C11B N2B 111(3) . .
C10B C11B H11A 109.5 . .
C10B C11B H11B 109.5 . .
H11A C11B H11B 108.1 . .
N2B C12B H12A 110.1 . .
N2B C12B H12B 110.1 . .
H12A C12B H12B 108.4 . .
C13B C12B N2B 108(3) . .
C13B C12B H12A 110.1 . .
C13B C12B H12B 110.1 . .
C12B C13B H13A 109.5 . .
C12B C13B H13B 109.5 . .
C12B C13B H13C 109.5 . .
C12B C13B H13D 109.5 . .
C12B C13B H13E 109.5 . .
C12B C13B H13F 109.5 . .
H13A C13B H13B 109.5 . .
H13A C13B H13C 109.5 . .
H13A C13B H13D 141.1 . .
H13A C13B H13E 56.3 . .
H13A C13B H13F 56.3 . .
H13B C13B H13C 109.5 . .
H13B C13B H13D 56.3 . .
H13B C13B H13E 141.1 . .
H13B C13B H13F 56.3 . .
H13C C13B H13D 56.3 . .
H13C C13B H13E 56.3 . .
H13C C13B H13F 141.1 . .
H13D C13B H13E 109.5 . .
H13D C13B H13F 109.5 . .
H13E C13B H13F 109.5 . .

loop_
_geom_bond_atom_site_label_1
_geom_bond_atom_site_label_2
_geom_bond_distance
_geom_bond_site_symmetry_2
Zn01 O1 2.033(4) .
Zn01 O1 2.047(4) 2_655
Zn01 O2 2.139(4) .
Zn01 O2 2.218(4) 3_664
Zn01 O3 2.037(4) 2_654
Zn01 N1 2.157(6) .
O1 C1 1.337(7) .
O2 C7 1.260(7) .
O3 C7 1.260(6) .
N1 H1B 1.0000 .
N1 H1A 1.0000 .
N1 C9A 1.467(19) .
N1 C10A 1.50(2) .
N1 C8B 1.495(19) .
N1 C10B 1.470(18) .
C1 C2 1.402(8) .
C1 C6 1.396(8) .
C2 C3 1.402(8) .
C2 C7 1.499(7) .
C3 H3 0.9500 .
C3 C4 1.402(8) .
C4 C4 1.486(11) 6_766
C4 C5 1.384(9) .
C5 H5 0.9500 .
C5 C6 1.396(9) .
C6 H6 0.9500 .
N2A H2AA 0.9100 .
N2A H2AB 0.9100 .
N2A C11A 1.46(2) .
N2A C12A 1.48(2) .
C8A H8AA 0.9800 .
C8A H8AB 0.9800 .
C8A H8AC 0.9800 .
C8A H8AD 0.9800 .
C8A H8AE 0.9800 .
C8A H8AF 0.9800 .
C8A C9A 1.42(4) .
C9A H9AA 0.9900 .
C9A H9AB 0.9900 .
C10A H10A 0.9900 .
C10A H10B 0.9900 .
C10A C11A 1.44(4) .
C11A H11C 0.9900 .
C11A H11D 0.9900 .
C12A H12C 0.9900 .
C12A H12D 0.9900 .
C12A C13A 1.43(4) .
C13A H13G 0.9800 .
C13A H13H 0.9800 .
C13A H13I 0.9800 .
C13A H13J 0.9800 .
C13A H13K 0.9800 .
C13A H13L 0.9800 .
N2B H2BA 0.9100 .
N2B H2BB 0.9100 .
N2B C11B 1.48(2) .
N2B C12B 1.49(2) .
C8B H8BA 0.9900 .
C8B H8BB 0.9900 .
C8B C9B 1.43(3) .
C9B H9BA 0.9800 .
C9B H9BB 0.9800 .
C9B H9BC 0.9800 .
C9B H9BD 0.9800 .
C9B H9BE 0.9800 .
C9B H9BF 0.9800 .
C10B H10C 0.9900 .
C10B H10D 0.9900 .
C10B C11B 1.43(3) .
C11B H11A 0.9900 .
C11B H11B 0.9900 .
C12B H12A 0.9900 .
C12B H12B 0.9900 .
C12B C13B 1.43(4) .
C13B H13A 0.9800 .
C13B H13B 0.9800 .
C13B H13C 0.9800 .
C13B H13D 0.9800 .
C13B H13E 0.9800 .
C13B H13F 0.9800 .

loop_
_geom_torsion_atom_site_label_1
_geom_torsion_atom_site_label_2
_geom_torsion_atom_site_label_3
_geom_torsion_atom_site_label_4
_geom_torsion
_geom_torsion_site_symmetry_1
_geom_torsion_site_symmetry_4
Zn01 O1 C1 C2 32.9(8) . .
Zn01 O1 C1 C2 -107.0(6) 3_664 .
Zn01 O1 C1 C6 74.4(8) 3_664 .
Zn01 O1 C1 C6 -145.8(6) . .
Zn01 O2 C7 O3 3.6(8) 2_655 .
Zn01 O2 C7 O3 145.7(4) . .
Zn01 O2 C7 C2 -35.3(6) . .
Zn01 O2 C7 C2 -177.5(4) 2_655 .
Zn01 O3 C7 O2 -8.5(8) 3_665 .
Zn01 O3 C7 C2 172.5(4) 3_665 .
Zn01 N1 C9A C8A 122(7) . .
Zn01 N1 C10A C11A 125(3) . .
Zn01 N1 C8B C9B 19(8) . .
Zn01 N1 C10B C11B -158(3) . .
O1 C1 C2 C3 -177.3(6) . .
O1 C1 C2 C7 3.9(10) . .
O1 C1 C6 C5 176.3(7) . .
N1 C10A C11A N2A -49(6) . .
N1 C10B C11B N2B 46(6) . .
C1 C2 C3 C4 0.7(10) . .
C1 C2 C7 O2 -2.1(9) . .
C1 C2 C7 O3 176.9(6) . .
C2 C1 C6 C5 -2.4(12) . .
C2 C3 C4 C4 177.5(5) . 6_766
C2 C3 C4 C5 -1.8(11) . .
C3 C2 C7 O2 179.0(5) . .
C3 C2 C7 O3 -2.0(8) . .
C3 C4 C5 C6 0.8(13) . .
C4 C4 C5 C6 -178.5(6) 6_766 .
C4 C5 C6 C1 1.3(14) . .
C6 C1 C2 C3 1.4(10) . .
C6 C1 C2 C7 -177.5(6) . .
C7 C2 C3 C4 179.7(6) . .
C9A N1 C10A C11A -95(4) . .
C10A N1 C9A C8A -16(8) . .
C11A N2A C12A C13A 8(7) . .
C12A N2A C11A C10A 171(4) . .
C8B N1 C10B C11B 63(5) . .
C10B N1 C8B C9B 161(8) . .
C11B N2B C12B C13B -112(4) . .
C12B N2B C11B C10B -180(3) . .

loop_
_twin_individual_id
_twin_individual_mass_fraction_refined
1 0.51(3)
2 0.49(3)
